data_7155139
loop_
_publ_author_name
'Chen, Liang'
'Sun, Jing'
'Xie, Ju'
'Yan, Chao-Guo'

_publ_section_title
;
 Molecular diversity of the three-component reaction of \a-amino acids,
 dialkyl acetylenedicarboxylates and N-substituted maleimides.
;
_journal_issue 27
_journal_name_full 'Organic &amp; biomolecular chemistry'
_journal_page_first 6497
_journal_page_last 6507
_journal_paper_doi 10.1039/c6ob00921b
_journal_volume 14
_journal_year 2016
_chemical_formula_moiety 'C24 H26 N2 O10'
_chemical_formula_sum 'C24 H26 N2 O10'
_chemical_formula_weight 502.47
_chemical_name_systematic
; 
 ? 
;
_space_group_IT_number 14
_symmetry_cell_setting monoclinic
_symmetry_space_group_name_Hall '-P 2ybc'
_symmetry_space_group_name_H-M 'P 1 21/c 1'
_atom_sites_solution_hydrogens geom
_atom_sites_solution_primary direct
_atom_sites_solution_secondary difmap
_audit_block_doi 10.5517/cc1kk3x4
_audit_creation_method SHELXL-97
_audit_update_record
;
2016-01-11 deposited with the CCDC.
2016-05-31 downloaded from the CCDC.
;
_cell_angle_alpha 90.00
_cell_angle_beta 125.573(7)
_cell_angle_gamma 90.00
_cell_formula_units_Z 4
_cell_length_a 13.2804(18)
_cell_length_b 12.6107(15)
_cell_length_c 17.7624(19)
_cell_measurement_reflns_used 7495
_cell_measurement_temperature 296(2)
_cell_measurement_theta_max 23.88
_cell_measurement_theta_min 2.41
_cell_volume 2419.6(5)
_computing_cell_refinement 'Bruker SMART'
_computing_data_collection 'Bruker SMART'
_computing_data_reduction 'Bruker SAINT'
_computing_molecular_graphics 'Bruker SHELXTL'
_computing_publication_material 'Bruker SHELXTL'
_computing_structure_refinement 'SHELXL-97 (Sheldrick, 2008)'
_computing_structure_solution 'SHELXS-97 (Sheldrick, 2008)'
_diffrn_ambient_temperature 296(2)
_diffrn_measured_fraction_theta_full 0.991
_diffrn_measured_fraction_theta_max 0.991
_diffrn_measurement_device_type 'CCD area detector'
_diffrn_measurement_method 'phi and omega scans'
_diffrn_radiation_monochromator graphite
_diffrn_radiation_source 'fine-focus sealed tube'
_diffrn_radiation_type MoK\a
_diffrn_radiation_wavelength 0.71073
_diffrn_reflns_av_R_equivalents 0.0421
_diffrn_reflns_av_sigmaI/netI 0.0488
_diffrn_reflns_limit_h_max 17
_diffrn_reflns_limit_h_min -16
_diffrn_reflns_limit_k_max 16
_diffrn_reflns_limit_k_min -16
_diffrn_reflns_limit_l_max 18
_diffrn_reflns_limit_l_min -23
_diffrn_reflns_number 24729
_diffrn_reflns_theta_full 27.58
_diffrn_reflns_theta_max 27.58
_diffrn_reflns_theta_min 2.14
_exptl_absorpt_coefficient_mu 0.109
_exptl_absorpt_correction_T_max 0.979
_exptl_absorpt_correction_T_min 0.964
_exptl_absorpt_correction_type multi-scan
_exptl_absorpt_process_details sadabs
_exptl_crystal_colour colorless
_exptl_crystal_density_diffrn 1.379
_exptl_crystal_density_method 'not measured'
_exptl_crystal_description block
_exptl_crystal_F_000 1056
_exptl_crystal_size_max 0.34
_exptl_crystal_size_mid 0.28
_exptl_crystal_size_min 0.20
_refine_diff_density_max 0.422
_refine_diff_density_min -0.407
_refine_diff_density_rms 0.129
_refine_ls_extinction_method none
_refine_ls_goodness_of_fit_ref 1.081
_refine_ls_hydrogen_treatment constr
_refine_ls_matrix_type full
_refine_ls_number_parameters 329
_refine_ls_number_reflns 5556
_refine_ls_number_restraints 0
_refine_ls_restrained_S_all 1.081
_refine_ls_R_factor_all 0.1011
_refine_ls_R_factor_gt 0.0496
_refine_ls_shift/su_max 0.000
_refine_ls_shift/su_mean 0.000
_refine_ls_structure_factor_coef Fsqd
_refine_ls_weighting_details 'calc w=1/[\s^2^(Fo^2^)+(0.0777P)^2^+0.0844P] where P=(Fo^2^+2Fc^2^)/3'
_refine_ls_weighting_scheme calc
_refine_ls_wR_factor_gt 0.1171
_refine_ls_wR_factor_ref 0.1464
_reflns_number_gt 3549
_reflns_number_total 5556
_reflns_threshold_expression >2sigma(I)
_cod_data_source_file c6ob00921b2.cif
_cod_data_source_block 4e
_cod_depositor_comments
;
The following automatic conversions were performed:

'_symmetry_cell_setting' value 'Monoclinic' changed to 'monoclinic'
according to
/usr/data/users/saulius/crontab/automatic-downloads/rss-feeds/RSC/lib/dictionaries/cif_core.dic
dictionary named 'cif_core.dic' version 2.4.2 from 2011-04-26.

Automatic conversion script
Id: cif_fix_values 4268 2015-11-12 08:31:59Z antanas 

 Adding full bibliography for 7155130--7155143.cif.
;
_cod_original_sg_symbol_H-M 'P 21/c'
_cod_database_code 7155139

loop_
_symmetry_equiv_pos_as_xyz
'x, y, z'
'-x, y+1/2, -z+1/2'
'-x, -y, -z'
'x, -y-1/2, z-1/2'

loop_
_atom_site_label
_atom_site_type_symbol
_atom_site_fract_x
_atom_site_fract_y
_atom_site_fract_z
_atom_site_U_iso_or_equiv
_atom_site_adp_type
_atom_site_occupancy
_atom_site_symmetry_multiplicity
_atom_site_calc_flag
_atom_site_refinement_flags
C1 C 0.23472(18) 0.43163(15) -0.05146(14) 0.0400(5) Uani 1 1 d .
H1 H 0.3056 0.4610 -0.0419 0.048 Uiso 1 1 calc R
C2 C 0.2177(2) 0.32311(16) -0.06123(15) 0.0483(6) Uani 1 1 d .
H2A H 0.2763 0.2803 -0.0591 0.058 Uiso 1 1 calc R
C3 C 0.1142(2) 0.27815(16) -0.07412(14) 0.0492(6) Uani 1 1 d .
H3 H 0.1041 0.2049 -0.0786 0.059 Uiso 1 1 calc R
C4 C 0.0261(2) 0.34252(16) -0.08032(15) 0.0461(5) Uani 1 1 d .
H4 H -0.0448 0.3129 -0.0903 0.055 Uiso 1 1 calc R
C5 C 0.04274(17) 0.45140(15) -0.07175(13) 0.0352(4) Uani 1 1 d .
H5 H -0.0180 0.4942 -0.0769 0.042 Uiso 1 1 calc R
C6 C 0.14783(16) 0.49753(14) -0.05570(12) 0.0293(4) Uani 1 1 d .
C7 C 0.17114(16) 0.61547(13) -0.03592(13) 0.0300(4) Uani 1 1 d .
H7A H 0.2355 0.6249 0.0296 0.036 Uiso 1 1 calc R
H7B H 0.0963 0.6480 -0.0490 0.036 Uiso 1 1 calc R
C8 C 0.20966(15) 0.67479(13) -0.09088(12) 0.0257(4) Uani 1 1 d .
H8 H 0.2596 0.6270 -0.1003 0.031 Uiso 1 1 calc R
C9 C 0.39645(15) 0.76410(13) 0.04207(12) 0.0269(4) Uani 1 1 d .
C10 C 0.46446(15) 0.66037(14) 0.06111(13) 0.0302(4) Uani 1 1 d .
C11 C 0.5591(2) 0.51738(17) 0.16504(17) 0.0594(7) Uani 1 1 d .
H11A H 0.6411 0.5406 0.1880 0.089 Uiso 1 1 calc R
H11B H 0.5307 0.4674 0.1158 0.089 Uiso 1 1 calc R
H11C H 0.5602 0.4842 0.2142 0.089 Uiso 1 1 calc R
C12 C 0.45373(17) 0.84340(14) 0.10430(13) 0.0337(4) Uani 1 1 d .
H12 H 0.4103 0.9060 0.0936 0.040 Uiso 1 1 calc R
C13 C 0.57890(17) 0.83599(15) 0.18649(13) 0.0345(5) Uani 1 1 d .
C14 C 0.7261(2) 0.9211(2) 0.32811(15) 0.0669(7) Uani 1 1 d .
H14A H 0.7852 0.9235 0.3135 0.100 Uiso 1 1 calc R
H14B H 0.7411 0.8595 0.3650 0.100 Uiso 1 1 calc R
H14C H 0.7343 0.9836 0.3621 0.100 Uiso 1 1 calc R
C15 C 0.22186(15) 0.87248(13) -0.08223(12) 0.0273(4) Uani 1 1 d .
C16 C 0.19727(16) 0.93239(14) -0.01894(13) 0.0322(4) Uani 1 1 d .
C17 C 0.1405(3) 0.9098(2) 0.0837(2) 0.0728(8) Uani 1 1 d .
H17A H 0.0530 0.9148 0.0547 0.109 Uiso 1 1 calc R
H17B H 0.1766 0.9793 0.1020 0.109 Uiso 1 1 calc R
H17C H 0.1775 0.8652 0.1374 0.109 Uiso 1 1 calc R
C18 C 0.30116(17) 0.94228(14) -0.10010(13) 0.0354(5) Uani 1 1 d .
H18A H 0.2527 1.0028 -0.1376 0.042 Uiso 1 1 calc R
H18B H 0.3722 0.9687 -0.0416 0.042 Uiso 1 1 calc R
C19 C 0.34486(18) 0.88141(16) -0.14876(15) 0.0406(5) Uani 1 1 d .
C20 C 0.5172(2) 0.8314(2) -0.1461(2) 0.0724(8) Uani 1 1 d .
H20A H 0.4807 0.8586 -0.2073 0.109 Uiso 1 1 calc R
H20B H 0.4992 0.7572 -0.1495 0.109 Uiso 1 1 calc R
H20C H 0.6053 0.8416 -0.1095 0.109 Uiso 1 1 calc R
C21 C -0.02489(17) 0.68061(15) -0.21921(12) 0.0348(5) Uani 1 1 d .
C22 C 0.10315(15) 0.71950(13) -0.18584(12) 0.0282(4) Uani 1 1 d .
H22 H 0.1186 0.7053 -0.2326 0.034 Uiso 1 1 calc R
C23 C 0.09847(15) 0.83909(13) -0.17344(12) 0.0277(4) Uani 1 1 d .
H23 H 0.0919 0.8754 -0.2249 0.033 Uiso 1 1 calc R
C24 C -0.02120(17) 0.85714(16) -0.18199(13) 0.0364(5) Uani 1 1 d .
N1 N 0.28409(12) 0.77032(10) -0.04137(10) 0.0265(3) Uani 1 1 d .
N2 N -0.08529(14) 0.76327(13) -0.21107(11) 0.0398(4) Uani 1 1 d .
H2 H -0.1579 0.7567 -0.2233 0.048 Uiso 1 1 d R
O1 O 0.50180(13) 0.63121(11) 0.01747(10) 0.0458(4) Uani 1 1 d .
O2 O 0.47647(12) 0.60777(10) 0.13066(9) 0.0406(4) Uani 1 1 d .
O3 O 0.65501(12) 0.76961(12) 0.20342(10) 0.0536(4) Uani 1 1 d .
O4 O 0.60308(12) 0.91622(12) 0.24393(9) 0.0507(4) Uani 1 1 d .
O5 O 0.21118(13) 1.02554(10) -0.00488(10) 0.0486(4) Uani 1 1 d .
O6 O 0.16192(13) 0.86500(10) 0.01924(10) 0.0418(4) Uani 1 1 d .
O7 O 0.28000(15) 0.83344(16) -0.21922(12) 0.0751(6) Uani 1 1 d .
O8 O 0.46679(13) 0.88708(11) -0.10394(11) 0.0515(4) Uani 1 1 d .
O9 O -0.06790(13) 0.59358(11) -0.24774(10) 0.0515(4) Uani 1 1 d .
O10 O -0.05755(13) 0.93856(12) -0.17035(11) 0.0561(4) Uani 1 1 d .

loop_
_atom_site_aniso_label
_atom_site_aniso_U_11
_atom_site_aniso_U_22
_atom_site_aniso_U_33
_atom_site_aniso_U_23
_atom_site_aniso_U_13
_atom_site_aniso_U_12
C1 0.0354(11) 0.0382(11) 0.0439(12) -0.0001(9) 0.0217(10) 0.0041(9)
C2 0.0555(14) 0.0364(11) 0.0505(13) 0.0031(10) 0.0294(12) 0.0127(10)
C3 0.0633(15) 0.0296(11) 0.0422(13) 0.0004(9) 0.0236(12) -0.0031(11)
C4 0.0462(13) 0.0400(11) 0.0435(12) 0.0014(10) 0.0211(11) -0.0112(10)
C5 0.0313(10) 0.0379(10) 0.0311(10) 0.0021(8) 0.0152(9) 0.0006(9)
C6 0.0268(10) 0.0307(9) 0.0235(9) 0.0020(7) 0.0107(8) 0.0020(8)
C7 0.0246(9) 0.0326(10) 0.0258(10) -0.0029(8) 0.0106(8) 0.0003(8)
C8 0.0200(8) 0.0260(9) 0.0254(9) -0.0057(7) 0.0098(8) -0.0009(7)
C9 0.0205(9) 0.0290(9) 0.0273(9) 0.0013(8) 0.0116(8) 0.0025(7)
C10 0.0205(9) 0.0338(10) 0.0268(10) -0.0031(8) 0.0083(8) 0.0008(8)
C11 0.0603(16) 0.0481(13) 0.0565(15) 0.0194(11) 0.0264(13) 0.0233(12)
C12 0.0247(9) 0.0327(10) 0.0302(10) -0.0031(8) 0.0083(8) 0.0048(8)
C13 0.0252(10) 0.0378(10) 0.0310(11) -0.0034(9) 0.0110(9) -0.0017(9)
C14 0.0410(13) 0.0914(19) 0.0328(13) -0.0240(12) 0.0012(11) -0.0073(13)
C15 0.0211(9) 0.0244(8) 0.0274(10) -0.0012(7) 0.0090(8) 0.0008(7)
C16 0.0209(9) 0.0302(10) 0.0324(11) -0.0029(8) 0.0081(8) 0.0033(8)
C17 0.095(2) 0.0767(18) 0.077(2) -0.0197(15) 0.0675(19) -0.0052(15)
C18 0.0266(10) 0.0331(10) 0.0360(11) 0.0022(8) 0.0123(9) -0.0023(8)
C19 0.0314(11) 0.0471(12) 0.0405(12) 0.0020(10) 0.0194(10) -0.0090(10)
C20 0.0521(15) 0.0881(19) 0.093(2) -0.0090(16) 0.0511(16) 0.0036(14)
C21 0.0269(10) 0.0381(11) 0.0223(10) 0.0010(8) 0.0046(8) -0.0038(9)
C22 0.0250(9) 0.0320(9) 0.0240(9) -0.0035(7) 0.0121(8) -0.0005(8)
C23 0.0218(9) 0.0306(9) 0.0238(9) 0.0008(7) 0.0094(8) 0.0004(7)
C24 0.0239(10) 0.0460(11) 0.0289(10) -0.0028(9) 0.0095(9) 0.0025(9)
N1 0.0202(7) 0.0231(7) 0.0238(8) -0.0025(6) 0.0057(7) 0.0013(6)
N2 0.0196(8) 0.0494(10) 0.0403(10) -0.0042(8) 0.0117(7) -0.0048(8)
O1 0.0444(8) 0.0493(9) 0.0475(9) -0.0007(7) 0.0289(8) 0.0135(7)
O2 0.0374(8) 0.0394(8) 0.0392(8) 0.0093(6) 0.0189(7) 0.0120(6)
O3 0.0229(7) 0.0580(9) 0.0533(9) -0.0136(7) 0.0071(7) 0.0063(7)
O4 0.0344(8) 0.0604(9) 0.0328(8) -0.0196(7) 0.0056(7) 0.0016(7)
O5 0.0516(9) 0.0293(7) 0.0576(10) -0.0089(7) 0.0277(8) 0.0018(7)
O6 0.0506(9) 0.0386(7) 0.0483(9) -0.0078(6) 0.0356(8) -0.0016(6)
O7 0.0452(10) 0.1233(16) 0.0623(12) -0.0419(11) 0.0344(9) -0.0297(10)
O8 0.0315(8) 0.0623(10) 0.0555(10) -0.0041(7) 0.0223(8) -0.0030(7)
O9 0.0372(8) 0.0418(8) 0.0449(9) -0.0056(7) 0.0064(7) -0.0117(7)
O10 0.0354(8) 0.0565(9) 0.0675(11) -0.0164(8) 0.0248(8) 0.0075(7)

loop_
_atom_type_symbol
_atom_type_description
_atom_type_scat_dispersion_real
_atom_type_scat_dispersion_imag
_atom_type_scat_source
C C 0.0033 0.0016 'International Tables Vol C Tables 4.2.6.8 and 6.1.1.4'
H H 0.0000 0.0000 'International Tables Vol C Tables 4.2.6.8 and 6.1.1.4'
N N 0.0061 0.0033 'International Tables Vol C Tables 4.2.6.8 and 6.1.1.4'
O O 0.0106 0.0060 'International Tables Vol C Tables 4.2.6.8 and 6.1.1.4'

loop_
_geom_angle_atom_site_label_1
_geom_angle_atom_site_label_2
_geom_angle_atom_site_label_3
_geom_angle
C2 C1 C6 121.06(19)
C2 C1 H1 119.5
C6 C1 H1 119.5
C3 C2 C1 120.3(2)
C3 C2 H2A 119.9
C1 C2 H2A 119.9
C4 C3 C2 119.37(18)
C4 C3 H3 120.3
C2 C3 H3 120.3
C3 C4 C5 120.2(2)
C3 C4 H4 119.9
C5 C4 H4 119.9
C6 C5 C4 121.18(18)
C6 C5 H5 119.4
C4 C5 H5 119.4
C5 C6 C1 117.89(17)
C5 C6 C7 120.42(16)
C1 C6 C7 121.52(16)
C6 C7 C8 115.40(15)
C6 C7 H7A 108.4
C8 C7 H7A 108.4
C6 C7 H7B 108.4
C8 C7 H7B 108.4
H7A C7 H7B 107.5
N1 C8 C7 111.93(14)
N1 C8 C22 102.85(12)
C7 C8 C22 116.11(14)
N1 C8 H8 108.5
C7 C8 H8 108.5
C22 C8 H8 108.5
C12 C9 N1 125.94(15)
C12 C9 C10 118.62(15)
N1 C9 C10 115.27(14)
O1 C10 O2 125.39(17)
O1 C10 C9 122.70(17)
O2 C10 C9 111.91(15)
O2 C11 H11A 109.5
O2 C11 H11B 109.5
H11A C11 H11B 109.5
O2 C11 H11C 109.5
H11A C11 H11C 109.5
H11B C11 H11C 109.5
C9 C12 C13 123.33(16)
C9 C12 H12 118.3
C13 C12 H12 118.3
O3 C13 O4 122.67(17)
O3 C13 C12 126.99(17)
O4 C13 C12 110.32(16)
O4 C14 H14A 109.5
O4 C14 H14B 109.5
H14A C14 H14B 109.5
O4 C14 H14C 109.5
H14A C14 H14C 109.5
H14B C14 H14C 109.5
N1 C15 C16 111.47(14)
N1 C15 C18 110.25(14)
C16 C15 C18 109.33(14)
N1 C15 C23 103.09(13)
C16 C15 C23 110.65(14)
C18 C15 C23 111.96(14)
O5 C16 O6 125.42(18)
O5 C16 C15 124.30(18)
O6 C16 C15 110.25(14)
O6 C17 H17A 109.5
O6 C17 H17B 109.5
H17A C17 H17B 109.5
O6 C17 H17C 109.5
H17A C17 H17C 109.5
H17B C17 H17C 109.5
C19 C18 C15 111.45(14)
C19 C18 H18A 109.3
C15 C18 H18A 109.3
C19 C18 H18B 109.3
C15 C18 H18B 109.3
H18A C18 H18B 108.0
O7 C19 O8 122.8(2)
O7 C19 C18 125.35(18)
O8 C19 C18 111.86(18)
O8 C20 H20A 109.5
O8 C20 H20B 109.5
H20A C20 H20B 109.5
O8 C20 H20C 109.5
H20A C20 H20C 109.5
H20B C20 H20C 109.5
O9 C21 N2 124.95(18)
O9 C21 C22 127.38(18)
N2 C21 C22 107.67(15)
C21 C22 C23 104.13(14)
C21 C22 C8 114.45(14)
C23 C22 C8 106.88(13)
C21 C22 H22 110.4
C23 C22 H22 110.4
C8 C22 H22 110.4
C24 C23 C22 105.09(14)
C24 C23 C15 118.12(15)
C22 C23 C15 108.16(13)
C24 C23 H23 108.4
C22 C23 H23 108.4
C15 C23 H23 108.4
O10 C24 N2 125.34(18)
O10 C24 C23 127.62(18)
N2 C24 C23 106.94(16)
C9 N1 C15 122.11(13)
C9 N1 C8 121.99(13)
C15 N1 C8 115.45(13)
C24 N2 C21 114.98(16)
C24 N2 H2 122.5
C21 N2 H2 122.5
C10 O2 C11 115.92(16)
C13 O4 C14 116.70(16)
C16 O6 C17 116.36(16)
C19 O8 C20 115.79(18)

loop_
_geom_bond_atom_site_label_1
_geom_bond_atom_site_label_2
_geom_bond_distance
C1 C2 1.382(3)
C1 C6 1.388(3)
C1 H1 0.9300
C2 C3 1.376(3)
C2 H2A 0.9300
C3 C4 1.375(3)
C3 H3 0.9300
C4 C5 1.385(3)
C4 H4 0.9300
C5 C6 1.380(3)
C5 H5 0.9300
C6 C7 1.518(2)
C7 C8 1.535(2)
C7 H7A 0.9700
C7 H7B 0.9700
C8 N1 1.480(2)
C8 C22 1.545(2)
C8 H8 0.9800
C9 C12 1.350(2)
C9 N1 1.362(2)
C9 C10 1.512(2)
C10 O1 1.195(2)
C10 O2 1.328(2)
C11 O2 1.448(2)
C11 H11A 0.9600
C11 H11B 0.9600
C11 H11C 0.9600
C12 C13 1.442(3)
C12 H12 0.9300
C13 O3 1.208(2)
C13 O4 1.337(2)
C14 O4 1.438(2)
C14 H14A 0.9600
C14 H14B 0.9600
C14 H14C 0.9600
C15 N1 1.474(2)
C15 C16 1.539(3)
C15 C18 1.541(2)
C15 C23 1.549(2)
C16 O5 1.193(2)
C16 O6 1.331(2)
C17 O6 1.447(3)
C17 H17A 0.9600
C17 H17B 0.9600
C17 H17C 0.9600
C18 C19 1.502(3)
C18 H18A 0.9700
C18 H18B 0.9700
C19 O7 1.192(2)
C19 O8 1.327(2)
C20 O8 1.444(3)
C20 H20A 0.9600
C20 H20B 0.9600
C20 H20C 0.9600
C21 O9 1.205(2)
C21 N2 1.373(2)
C21 C22 1.520(3)
C22 C23 1.531(2)
C22 H22 0.9800
C23 C24 1.523(3)
C23 H23 0.9800
C24 O10 1.203(2)
C24 N2 1.372(2)
N2 H2 0.8600

loop_
_geom_hbond_atom_site_label_D
_geom_hbond_atom_site_label_H
_geom_hbond_atom_site_label_A
_geom_hbond_distance_DH
_geom_hbond_distance_HA
_geom_hbond_distance_DA
_geom_hbond_angle_DHA
_geom_hbond_site_symmetry_A
N2 H2 O3 0.86 2.05 2.877(2) 160.2 4_475
